data_2215271
loop_
_publ_author_name
'Muhammad Mufakkar'
'Saeed Ahmad'
'Islam Ullah Khan'
'Hoong-Kun Fun'
'Suchada Chantrapromma'

_publ_section_title
;
 Tetrakis(<i>N</i>-methylthiourea-\k<i>S</i>)copper(I) iodide
;
_journal_coeditor_code SJ2330
_journal_issue 9
_journal_name_full 'Acta Crystallographica Section E'
_journal_page_first m2384
_journal_page_last m2384
_journal_paper_doi 10.1107/S160053680704024X
_journal_volume 63
_journal_year 2007
_chemical_formula_iupac '[Cu (C2 H6 N2 S1)4] I'
_chemical_formula_moiety 'C8 H24 Cu N8 S4 + , I -'
_chemical_formula_sum 'C8 H24 Cu I N8 S4'
_chemical_formula_weight 551.08
_chemical_name_systematic
;
Tetrakis(N-methylthiourea-\kS)copper(I) iodide
;
_space_group_IT_number 88
_symmetry_cell_setting tetragonal
_symmetry_space_group_name_Hall '-I 4ad'
_symmetry_space_group_name_H-M 'I 41/a :2'
_atom_sites_solution_hydrogens geom
_atom_sites_solution_primary direct
_atom_sites_solution_secondary difmap
_audit_creation_method SHELXL97
_cell_angle_alpha 90.00
_cell_angle_beta 90.00
_cell_angle_gamma 90.00
_cell_formula_units_Z 4
_cell_length_a 12.5113(6)
_cell_length_b 12.5113(6)
_cell_length_c 13.4435(9)
_cell_measurement_reflns_used 2767
_cell_measurement_temperature 100.00(10)
_cell_measurement_theta_max 37.49
_cell_measurement_theta_min 2.22
_cell_volume 2104.3(2)
_computing_cell_refinement APEX2
_computing_data_collection 'APEX2 (Bruker, 2005)'
_computing_data_reduction 'SAINT (Bruker, 2005)'
_computing_molecular_graphics SHELXTL
_computing_publication_material
;
SHELXTL and PLATON (Spek, 2003)
;
_computing_structure_refinement SHELXTL
_computing_structure_solution 'SHELXTL (Sheldrick, 1998)'
_diffrn_ambient_temperature 100.00(10)
_diffrn_detector_area_resol_mean 8.33
_diffrn_measured_fraction_theta_full 1.000
_diffrn_measured_fraction_theta_max 1.000
_diffrn_measurement_device_type 'Bruker APEXII CCD area-detector'
_diffrn_measurement_method \w
_diffrn_radiation_monochromator graphite
_diffrn_radiation_source 'fine-focus sealed tube'
_diffrn_radiation_type MoK\a
_diffrn_radiation_wavelength 0.71073
_diffrn_reflns_av_R_equivalents 0.1043
_diffrn_reflns_av_sigmaI/netI 0.0465
_diffrn_reflns_limit_h_max 21
_diffrn_reflns_limit_h_min -21
_diffrn_reflns_limit_k_max 21
_diffrn_reflns_limit_k_min -19
_diffrn_reflns_limit_l_max 23
_diffrn_reflns_limit_l_min -22
_diffrn_reflns_number 19549
_diffrn_reflns_theta_full 37.49
_diffrn_reflns_theta_max 37.49
_diffrn_reflns_theta_min 2.22
_diffrn_standards_number 0
_exptl_absorpt_coefficient_mu 2.909
_exptl_absorpt_correction_T_max 0.748
_exptl_absorpt_correction_T_min 0.205
_exptl_absorpt_correction_type multi-scan
_exptl_absorpt_process_details '(SADABS; Bruker, 2005)'
_exptl_crystal_colour colourless
_exptl_crystal_density_diffrn 1.739
_exptl_crystal_density_method 'not measured'
_exptl_crystal_description plate
_exptl_crystal_F_000 1096
_exptl_crystal_size_max 0.57
_exptl_crystal_size_mid 0.49
_exptl_crystal_size_min 0.10
_refine_diff_density_max 1.405
_refine_diff_density_min -0.970
_refine_ls_extinction_method none
_refine_ls_goodness_of_fit_ref 1.024
_refine_ls_hydrogen_treatment refall
_refine_ls_matrix_type full
_refine_ls_number_parameters 74
_refine_ls_number_reflns 2767
_refine_ls_number_restraints 0
_refine_ls_restrained_S_all 1.024
_refine_ls_R_factor_all 0.0479
_refine_ls_R_factor_gt 0.0340
_refine_ls_shift/su_max 0.001
_refine_ls_shift/su_mean 0.000
_refine_ls_structure_factor_coef Fsqd
_refine_ls_weighting_details 'calc w = 1/[\s^2^(Fo^2^)+(0.0359P)^2^+1.5035P] where P=(Fo^2^+2Fc^2^)/3'
_refine_ls_weighting_scheme calc
_refine_ls_wR_factor_gt 0.0773
_refine_ls_wR_factor_ref 0.0853
_reflns_number_gt 2149
_reflns_number_total 2767
_reflns_threshold_expression I>2\s(I)
_cod_data_source_file sj2330.cif
_cod_data_source_block I
_cod_original_cell_volume 2104.4(2)
_cod_original_sg_symbol_H-M 'I 41/a'
_cod_database_code 2215271
_cod_database_fobs_code 2215271

loop_
_symmetry_equiv_pos_as_xyz
'x, y, z'
'-x+1/2, -y, z+1/2'
'-y+3/4, x+1/4, z+1/4'
'y+3/4, -x+3/4, z+3/4'
'x+1/2, y+1/2, z+1/2'
'-x+1, -y+1/2, z+1'
'-y+5/4, x+3/4, z+3/4'
'y+5/4, -x+5/4, z+5/4'
'-x, -y, -z'
'x-1/2, y, -z-1/2'
'y-3/4, -x-1/4, -z-1/4'
'-y-3/4, x-3/4, -z-3/4'
'-x+1/2, -y+1/2, -z+1/2'
'x, y+1/2, -z'
'y-1/4, -x+1/4, -z+1/4'
'-y-1/4, x-1/4, -z-1/4'

loop_
_atom_site_type_symbol
_atom_site_label
_atom_site_fract_x
_atom_site_fract_y
_atom_site_fract_z
_atom_site_U_iso_or_equiv
_atom_site_adp_type
_atom_site_calc_flag
_atom_site_refinement_flags
_atom_site_occupancy
I I1 0.5000 0.2500 0.8750 0.02531(7) Uani d S 1
Cu Cu1 0.5000 0.2500 0.3750 0.01643(8) Uani d S 1
S S1 0.34596(3) 0.27148(3) 0.47100(3) 0.01687(8) Uani d . 1
N N1 0.43604(11) 0.11480(11) 0.57710(11) 0.0221(2) Uani d . 1
N N2 0.27169(11) 0.17292(12) 0.63020(9) 0.0191(2) Uani d . 1
C C1 0.35269(11) 0.17989(11) 0.56670(11) 0.0166(2) Uani d . 1
C C2 0.26350(13) 0.09411(15) 0.70884(13) 0.0244(3) Uani d . 1
H H2A 0.317(2) 0.104(2) 0.759(2) 0.038(7) Uiso d . 1
H H2B 0.274(2) 0.027(2) 0.688(2) 0.036(7) Uiso d . 1
H H2C 0.196(2) 0.0992(19) 0.7400(18) 0.029(6) Uiso d . 1
H H1N1 0.487(2) 0.1281(19) 0.541(2) 0.030(6) Uiso d . 1
H H2N1 0.441(2) 0.071(2) 0.6272(16) 0.020(6) Uiso d . 1
H H1N2 0.216(2) 0.217(2) 0.6193(17) 0.032(7) Uiso d . 1

loop_
_atom_site_aniso_label
_atom_site_aniso_U_11
_atom_site_aniso_U_22
_atom_site_aniso_U_33
_atom_site_aniso_U_12
_atom_site_aniso_U_13
_atom_site_aniso_U_23
I1 0.01276(7) 0.01276(7) 0.05041(15) 0.000 0.000 0.000
Cu1 0.01618(10) 0.01618(10) 0.01692(15) 0.000 0.000 0.000
S1 0.01308(14) 0.01761(15) 0.01992(15) 0.00135(10) -0.00048(11) 0.00227(12)
N1 0.0165(5) 0.0232(6) 0.0267(6) 0.0041(4) 0.0037(5) 0.0083(5)
N2 0.0127(5) 0.0240(6) 0.0205(5) 0.0013(4) 0.0004(4) 0.0030(4)
C1 0.0133(5) 0.0169(5) 0.0195(6) -0.0002(4) -0.0020(4) -0.0002(5)
C2 0.0187(6) 0.0317(8) 0.0229(6) -0.0009(5) 0.0012(5) 0.0080(6)

loop_
_atom_type_symbol
_atom_type_description
_atom_type_scat_dispersion_real
_atom_type_scat_dispersion_imag
_atom_type_scat_source
C C 0.0033 0.0016 'International Tables Vol C Tables 4.2.6.8 and 6.1.1.4'
H H 0.0000 0.0000 'International Tables Vol C Tables 4.2.6.8 and 6.1.1.4'
N N 0.0061 0.0033 'International Tables Vol C Tables 4.2.6.8 and 6.1.1.4'
S S 0.1246 0.1234 'International Tables Vol C Tables 4.2.6.8 and 6.1.1.4'
Cu Cu 0.3201 1.2651 'International Tables Vol C Tables 4.2.6.8 and 6.1.1.4'
I I -0.4742 1.8119 'International Tables Vol C Tables 4.2.6.8 and 6.1.1.4'

loop_
_geom_angle_atom_site_label_1
_geom_angle_atom_site_label_2
_geom_angle_atom_site_label_3
_geom_angle_site_symmetry_1
_geom_angle_site_symmetry_3
_geom_angle
S1 Cu1 S1 6_554 16_656 107.789(9)
S1 Cu1 S1 6_554 11_666 107.789(9)
S1 Cu1 S1 16_656 11_666 112.894(18)
S1 Cu1 S1 6_554 . 112.894(18)
S1 Cu1 S1 16_656 . 107.786(9)
S1 Cu1 S1 11_666 . 107.786(9)
C1 S1 Cu1 . . 107.19(5)
C1 N1 H1N1 . . 115.2(17)
C1 N1 H2N1 . . 121.5(16)
H1N1 N1 H2N1 . . 122(2)
C1 N2 C2 . . 124.59(14)
C1 N2 H1N2 . . 116.7(16)
C2 N2 H1N2 . . 118.5(17)
N2 C1 N1 . . 119.36(14)
N2 C1 S1 . . 119.07(11)
N1 C1 S1 . . 121.55(12)
N2 C2 H2A . . 112.0(16)
N2 C2 H2B . . 113.5(18)
H2A C2 H2B . . 104(2)
N2 C2 H2C . . 110.0(15)
H2A C2 H2C . . 108(2)
H2B C2 H2C . . 109(2)

loop_
_geom_bond_atom_site_label_1
_geom_bond_atom_site_label_2
_geom_bond_site_symmetry_2
_geom_bond_distance
Cu1 S1 6_554 2.3349(4)
Cu1 S1 16_656 2.3350(4)
Cu1 S1 11_666 2.3350(4)
Cu1 S1 . 2.3350(4)
S1 C1 . 1.7249(15)
N1 C1 . 1.3305(19)
N1 H1N1 . 0.82(3)
N1 H2N1 . 0.87(2)
N2 C1 . 1.3279(19)
N2 C2 . 1.449(2)
N2 H1N2 . 0.90(3)
C2 H2A . 0.96(3)
C2 H2B . 0.90(3)
C2 H2C . 0.94(2)

loop_
_geom_hbond_atom_site_label_D
_geom_hbond_atom_site_label_H
_geom_hbond_atom_site_label_A
_geom_hbond_site_symmetry_A
_geom_hbond_distance_DH
_geom_hbond_distance_HA
_geom_hbond_distance_DA
_geom_hbond_angle_DHA
_geom_hbond_publ_flag
N1 H1N1 S1 6_554 0.82(3) 2.61(2) 3.3908(15) 159(2) y
N2 H1N2 I1 4_454 0.90(2) 2.73(3) 3.5340(14) 148(2) y
N1 H2N1 S1 8_444 0.87(2) 2.64(2) 3.4407(15) 154(2) y
C2 H2A N2 8_444 0.96(3) 2.62(3) 3.374(2) 135.4(19) y

loop_
_geom_torsion_atom_site_label_1
_geom_torsion_atom_site_label_2
_geom_torsion_atom_site_label_3
_geom_torsion_atom_site_label_4
_geom_torsion_site_symmetry_1
_geom_torsion
S1 Cu1 S1 C1 6_554 -42.97(5)
S1 Cu1 S1 C1 16_656 75.96(5)
S1 Cu1 S1 C1 11_666 -161.90(5)
C2 N2 C1 N1 . -3.7(2)
C2 N2 C1 S1 . 174.96(12)
Cu1 S1 C1 N2 . -177.32(10)
Cu1 S1 C1 N1 . 1.32(14)
